data_7156787
loop_
_publ_author_name
'Kong, Hongjun'
'Li, Qingrui'
'Yin, Yunnian'
'Huang, Mengmeng'
'Kim, Jung Keun'
'Zhu, Yu'
'Li, Yabo'
'Wu, Yangjie'

_publ_section_title
;
 An efficient light on-off one-pot method for the synthesis of 3-styryl
 coumarins from aryl alkynoates.
;
_journal_issue 18
_journal_name_full 'Organic &amp; biomolecular chemistry'
_journal_page_first 4621
_journal_page_last 4628
_journal_paper_doi 10.1039/c9ob00421a
_journal_volume 17
_journal_year 2019
_chemical_formula_moiety 'C25 H20 O3'
_chemical_formula_sum 'C25 H20 O3'
_chemical_formula_weight 368.41
_space_group_crystal_system monoclinic
_space_group_IT_number 14
_space_group_name_Hall '-P 2ybc'
_space_group_name_H-M_alt 'P 1 21/c 1'
_symmetry_space_group_name_Hall '-P 2ybc'
_symmetry_space_group_name_H-M 'P 1 21/c 1'
_atom_sites_solution_hydrogens geom
_atom_sites_solution_primary iterative
_audit_creation_date 2018-09-18
_audit_creation_method
;
Olex2 1.2
(compiled 2018.05.29 svn.r3508 for OlexSys, GUI svn.r5506)
;
_audit_update_record
;
2018-10-08 deposited with the CCDC.    2019-04-16 downloaded from the CCDC.
;
_cell_angle_alpha 90
_cell_angle_beta 100.176(9)
_cell_angle_gamma 90
_cell_formula_units_Z 4
_cell_length_a 12.2348(12)
_cell_length_b 6.8428(7)
_cell_length_c 23.447(2)
_cell_measurement_reflns_used 1079
_cell_measurement_temperature 293(2)
_cell_measurement_theta_max 70.3270
_cell_measurement_theta_min 4.8080
_cell_volume 1932.1(3)
_computing_cell_refinement
;
CrysAlisPro, Agilent Technologies,
Version 1.171.37.35 (release 13-08-2014 CrysAlis171 .NET)
(compiled Aug 13 2014,18:06:01)
;
_computing_data_collection
;
CrysAlisPro, Agilent Technologies,
Version 1.171.37.35 (release 13-08-2014 CrysAlis171 .NET)
(compiled Aug 13 2014,18:06:01)
;
_computing_data_reduction
;
CrysAlisPro, Agilent Technologies,
Version 1.171.37.35 (release 13-08-2014 CrysAlis171 .NET)
(compiled Aug 13 2014,18:06:01)
;
_computing_molecular_graphics 'Olex2 (Dolomanov et al., 2009)'
_computing_publication_material 'Olex2 (Dolomanov et al., 2009)'
_computing_structure_refinement 'ShelXL (Sheldrick, 2015)'
_computing_structure_solution
;
Superflip (Palatinus & Chapuis, 2007;Palatinus & van der Lee, 2008;
Palatinus et al., 2012)
;
_diffrn_ambient_temperature 293(2)
_diffrn_detector 'CCD plate'
_diffrn_detector_area_resol_mean 16.2312
_diffrn_detector_type Eos
_diffrn_measured_fraction_theta_full 0.999
_diffrn_measured_fraction_theta_max 0.999
_diffrn_measurement_details
;
#__ type_ start__ end____ width___ exp.time_
  1 omega -102.00  -20.00   1.0000    2.0000
omega____ theta____ kappa____ phi______ frames
    -      -33.5000  -57.0000 -120.0000 82

#__ type_ start__ end____ width___ exp.time_
  2 omega -101.00  -16.00   1.0000    2.0000
omega____ theta____ kappa____ phi______ frames
    -      -33.5000  -57.0000  -30.0000 85

#__ type_ start__ end____ width___ exp.time_
  3 omega   65.00   96.00   1.0000    2.0000
omega____ theta____ kappa____ phi______ frames
    -       36.4734  178.0000 -180.0000 31

#__ type_ start__ end____ width___ exp.time_
  4 omega   82.00  107.00   1.0000    2.0000
omega____ theta____ kappa____ phi______ frames
    -       36.4734   37.0000  -90.0000 25

#__ type_ start__ end____ width___ exp.time_
  5 omega   59.00   85.00   1.0000    2.0000
omega____ theta____ kappa____ phi______ frames
    -       36.4734  178.0000 -150.0000 26

#__ type_ start__ end____ width___ exp.time_
  6 omega   18.00   77.00   1.0000    2.0000
omega____ theta____ kappa____ phi______ frames
    -       36.4734   37.0000  -90.0000 59

#__ type_ start__ end____ width___ exp.time_
  7 omega   -1.00   99.00   1.0000    2.0000
omega____ theta____ kappa____ phi______ frames
    -       36.4734   19.0000   30.0000 100

#__ type_ start__ end____ width___ exp.time_
  8 omega   22.00   74.00   1.0000    2.0000
omega____ theta____ kappa____ phi______ frames
    -       36.4734  -99.0000   30.0000 52

#__ type_ start__ end____ width___ exp.time_
  9 omega   57.00   84.00   1.0000    6.0000
omega____ theta____ kappa____ phi______ frames
    -      108.0000  -30.0000 -120.0000 27

#__ type_ start__ end____ width___ exp.time_
 10 omega   58.00   89.00   1.0000    6.0000
omega____ theta____ kappa____ phi______ frames
    -      108.0000  -94.0000   30.0000 31

#__ type_ start__ end____ width___ exp.time_
 11 omega   38.00   87.00   1.0000    6.0000
omega____ theta____ kappa____ phi______ frames
    -      108.0000  -30.0000   60.0000 49

#__ type_ start__ end____ width___ exp.time_
 12 omega  122.00  178.00   1.0000    6.0000
omega____ theta____ kappa____ phi______ frames
    -      108.0000   45.0000 -120.0000 56

#__ type_ start__ end____ width___ exp.time_
 13 omega   38.00   90.00   1.0000    6.0000
omega____ theta____ kappa____ phi______ frames
    -      108.0000  -45.0000  -60.0000 52

#__ type_ start__ end____ width___ exp.time_
 14 omega  107.00  148.00   1.0000    6.0000
omega____ theta____ kappa____ phi______ frames
    -      108.0000   77.0000   90.0000 41

#__ type_ start__ end____ width___ exp.time_
 15 omega   55.00   90.00   1.0000    6.0000
omega____ theta____ kappa____ phi______ frames
    -      108.0000  -30.0000  150.0000 35

#__ type_ start__ end____ width___ exp.time_
 16 omega   44.00   73.00   1.0000    6.0000
omega____ theta____ kappa____ phi______ frames
    -      108.0000  -24.0000  117.0000 29

#__ type_ start__ end____ width___ exp.time_
 17 omega   50.00   90.00   1.0000    6.0000
omega____ theta____ kappa____ phi______ frames
    -      108.0000  -30.0000  -30.0000 40

#__ type_ start__ end____ width___ exp.time_
 18 omega   38.00   99.00   1.0000    6.0000
omega____ theta____ kappa____ phi______ frames
    -      108.0000  -45.0000  120.0000 61

#__ type_ start__ end____ width___ exp.time_
 19 omega   79.00  148.00   1.0000    6.0000
omega____ theta____ kappa____ phi______ frames
    -      108.0000  178.0000 -180.0000 69
;
_diffrn_measurement_device 'four-circle diffractometer'
_diffrn_measurement_device_type 'Xcalibur, Eos, Gemini'
_diffrn_measurement_method '\w scans'
_diffrn_orient_matrix_UB_11 0.1151784000
_diffrn_orient_matrix_UB_12 0.0653381000
_diffrn_orient_matrix_UB_13 -0.0107024000
_diffrn_orient_matrix_UB_21 -0.0465912000
_diffrn_orient_matrix_UB_22 0.0228407000
_diffrn_orient_matrix_UB_23 -0.0651038000
_diffrn_orient_matrix_UB_31 -0.0302001000
_diffrn_orient_matrix_UB_32 0.2142691000
_diffrn_orient_matrix_UB_33 0.0101708000
_diffrn_radiation_monochromator graphite
_diffrn_radiation_probe x-ray
_diffrn_radiation_type CuK\a
_diffrn_radiation_wavelength 1.54184
_diffrn_reflns_av_R_equivalents 0.0293
_diffrn_reflns_av_unetI/netI 0.0374
_diffrn_reflns_Laue_measured_fraction_full 0.999
_diffrn_reflns_Laue_measured_fraction_max 0.999
_diffrn_reflns_limit_h_max 12
_diffrn_reflns_limit_h_min -14
_diffrn_reflns_limit_k_max 8
_diffrn_reflns_limit_k_min -5
_diffrn_reflns_limit_l_max 27
_diffrn_reflns_limit_l_min -28
_diffrn_reflns_number 7182
_diffrn_reflns_point_group_measured_fraction_full 0.999
_diffrn_reflns_point_group_measured_fraction_max 0.999
_diffrn_reflns_theta_full 67.080
_diffrn_reflns_theta_max 67.080
_diffrn_reflns_theta_min 3.670
_diffrn_source 'Enhance (Cu) X-ray Source'
_exptl_absorpt_coefficient_mu 0.657
_exptl_absorpt_correction_T_max 1.00000
_exptl_absorpt_correction_T_min 0.91509
_exptl_absorpt_correction_type multi-scan
_exptl_absorpt_process_details
;
CrysAlisPro, Agilent Technologies,
Version 1.171.37.35 (release 13-08-2014 CrysAlis171 .NET)
(compiled Aug 13 2014,18:06:01)
Empirical absorption correction using spherical harmonics,
 implemented in SCALE3 ABSPACK scaling algorithm.
;
_exptl_crystal_colour yellow
_exptl_crystal_colour_primary yellow
_exptl_crystal_density_diffrn 1.266
_exptl_crystal_description needle
_exptl_crystal_F_000 776
_exptl_crystal_size_max 0.26
_exptl_crystal_size_mid 0.12
_exptl_crystal_size_min 0.09
_refine_diff_density_max 0.461
_refine_diff_density_min -0.232
_refine_diff_density_rms 0.063
_refine_ls_extinction_method none
_refine_ls_goodness_of_fit_ref 1.021
_refine_ls_hydrogen_treatment constr
_refine_ls_matrix_type full
_refine_ls_number_parameters 255
_refine_ls_number_reflns 3445
_refine_ls_number_restraints 0
_refine_ls_restrained_S_all 1.021
_refine_ls_R_factor_all 0.1232
_refine_ls_R_factor_gt 0.0783
_refine_ls_shift/su_max 0.001
_refine_ls_shift/su_mean 0.000
_refine_ls_structure_factor_coef Fsqd
_refine_ls_weighting_details 'w=1/[\s^2^(Fo^2^)+(0.1497P)^2^+0.0558P] where P=(Fo^2^+2Fc^2^)/3'
_refine_ls_weighting_scheme calc
_refine_ls_wR_factor_gt 0.2180
_refine_ls_wR_factor_ref 0.2779
_reflns_Friedel_coverage 0.000
_reflns_number_gt 1880
_reflns_number_total 3445
_reflns_threshold_expression 'I > 2\s(I)'
_cod_data_source_file c9ob00421a2.cif
_cod_data_source_block 201809374a
_cod_depositor_comments 'Adding full bibliography for 7156785--7156790.cif.'
_cod_database_code 7156787
_shelx_shelxl_version_number 2014/7
_chemical_oxdiff_formula C15H15O3N2Cl1
_shelx_space_group_comment
;
The symmetry employed for this shelxl refinement is uniquely defined
by the following loop, which should always be used as a source of
symmetry information in preference to the above space-group names.
They are only intended as comments.
;
_shelx_estimated_absorpt_t_max 0.943
_shelx_estimated_absorpt_t_min 0.848
_reflns_odcompleteness_completeness 99.87
_reflns_odcompleteness_iscentric 1
_reflns_odcompleteness_theta 66.97
_olex2_refinement_description
;
1. Fixed Uiso
 At 1.2 times of:
  All C(H) groups
 At 1.5 times of:
  All C(H,H,H) groups
2.a Aromatic/amide H refined with riding coordinates:
 C6(H6), C8(H8), C9(H9), C12(H12), C13(H13), C14(H14), C15(H15), C16(H16),
 C17(H17), C18(H18), C20(H20), C21(H21), C23(H23), C24(H24)
2.b Idealised Me refined as rotating group:
 C10(H10A,H10B,H10C), C25(H25A,H25B,H25C)
;
_olex2_date_sample_data_collection 1537181979.33
_olex2_submission_special_instructions 'No special instructions were received'

loop_
_space_group_symop_operation_xyz
'x, y, z'
'-x, y+1/2, -z+1/2'
'-x, -y, -z'
'x, -y-1/2, z-1/2'

loop_
_atom_site_label
_atom_site_type_symbol
_atom_site_fract_x
_atom_site_fract_y
_atom_site_fract_z
_atom_site_U_iso_or_equiv
_atom_site_adp_type
_atom_site_occupancy
_atom_site_site_symmetry_order
_atom_site_calc_flag
_atom_site_refinement_flags_posn
C1 C -0.1040(3) 0.7504(4) 0.50123(13) 0.0464(7) Uani 1 1 d .
C2 C -0.0231(2) 0.7424(4) 0.46107(12) 0.0431(7) Uani 1 1 d .
C3 C -0.0607(2) 0.7327(4) 0.40275(12) 0.0439(7) Uani 1 1 d .
C4 C -0.1788(3) 0.7342(4) 0.37986(13) 0.0459(7) Uani 1 1 d .
C5 C -0.2531(3) 0.7436(4) 0.41842(13) 0.0472(7) Uani 1 1 d .
C6 C -0.3668(3) 0.7472(4) 0.40053(15) 0.0547(8) Uani 1 1 d .
H6 H -0.4134 0.7514 0.4278 0.066 Uiso 1 1 calc R
C7 C -0.4112(3) 0.7446(5) 0.34258(15) 0.0571(8) Uani 1 1 d .
C8 C -0.3386(3) 0.7365(5) 0.30259(14) 0.0601(9) Uani 1 1 d .
H8 H -0.3675 0.7345 0.2631 0.072 Uiso 1 1 calc R
C9 C -0.2259(3) 0.7315(4) 0.32069(13) 0.0555(8) Uani 1 1 d .
H9 H -0.1796 0.7262 0.2933 0.067 Uiso 1 1 calc R
C10 C -0.5353(3) 0.7488(6) 0.32253(19) 0.0771(11) Uani 1 1 d .
H10A H -0.5678 0.6345 0.3364 0.116 Uiso 1 1 calc GR
H10B H -0.5515 0.7509 0.2810 0.116 Uiso 1 1 calc GR
H10C H -0.5655 0.8636 0.3374 0.116 Uiso 1 1 calc GR
C11 C 0.0169(2) 0.7197(5) 0.36048(12) 0.0502(8) Uani 1 1 d .
C12 C 0.0218(3) 0.5449(6) 0.32979(15) 0.0758(11) Uani 1 1 d .
H12 H -0.0222 0.4392 0.3363 0.091 Uiso 1 1 calc R
C13 C 0.0916(4) 0.5299(9) 0.29002(18) 0.0984(16) Uani 1 1 d .
H13 H 0.0934 0.4151 0.2690 0.118 Uiso 1 1 calc R
C14 C 0.1592(4) 0.6855(10) 0.28125(18) 0.1044(19) Uani 1 1 d .
H14 H 0.2072 0.6746 0.2548 0.125 Uiso 1 1 calc R
C15 C 0.1553(4) 0.8523(9) 0.31115(19) 0.0986(16) Uani 1 1 d .
H15 H 0.2007 0.9566 0.3051 0.118 Uiso 1 1 calc R
C16 C 0.0838(3) 0.8707(7) 0.35106(15) 0.0759(11) Uani 1 1 d .
H16 H 0.0819 0.9871 0.3714 0.091 Uiso 1 1 calc R
C17 C 0.0942(3) 0.7388(4) 0.48566(13) 0.0480(7) Uani 1 1 d .
H17 H 0.1411 0.7196 0.4589 0.058 Uiso 1 1 calc R
C18 C 0.1456(3) 0.7585(4) 0.53994(13) 0.0486(7) Uani 1 1 d .
H18 H 0.1005 0.7761 0.5676 0.058 Uiso 1 1 calc R
C19 C 0.2649(3) 0.7556(4) 0.56126(13) 0.0488(7) Uani 1 1 d .
C20 C 0.3447(3) 0.7523(5) 0.52545(14) 0.0620(9) Uani 1 1 d .
H20 H 0.3216 0.7528 0.4855 0.074 Uiso 1 1 calc R
C21 C 0.4579(3) 0.7483(5) 0.54786(15) 0.0682(10) Uani 1 1 d .
H21 H 0.5092 0.7459 0.5230 0.082 Uiso 1 1 calc R
C22 C 0.4938(3) 0.7478(5) 0.60711(14) 0.0576(8) Uani 1 1 d .
C23 C 0.4153(3) 0.7541(5) 0.64343(13) 0.0580(9) Uani 1 1 d .
H23 H 0.4386 0.7548 0.6834 0.070 Uiso 1 1 calc R
C24 C 0.3035(3) 0.7591(4) 0.62085(13) 0.0537(8) Uani 1 1 d .
H24 H 0.2526 0.7650 0.6459 0.064 Uiso 1 1 calc R
C25 C 0.6844(3) 0.7304(7) 0.5976(2) 0.0986(16) Uani 1 1 d .
H25A H 0.6772 0.8404 0.5718 0.148 Uiso 1 1 calc GR
H25B H 0.6742 0.6118 0.5754 0.148 Uiso 1 1 calc GR
H25C H 0.7569 0.7309 0.6212 0.148 Uiso 1 1 calc GR
O1 O -0.0829(2) 0.7553(3) 0.55310(9) 0.0603(7) Uani 1 1 d .
O2 O -0.21523(18) 0.7491(3) 0.47710(9) 0.0505(6) Uani 1 1 d .
O3 O 0.6021(2) 0.7427(4) 0.63385(11) 0.0793(9) Uani 1 1 d .

loop_
_atom_site_aniso_label
_atom_site_aniso_U_11
_atom_site_aniso_U_22
_atom_site_aniso_U_33
_atom_site_aniso_U_23
_atom_site_aniso_U_13
_atom_site_aniso_U_12
C1 0.0522(17) 0.0448(16) 0.0440(16) -0.0013(12) 0.0132(12) -0.0013(14)
C2 0.0513(17) 0.0396(14) 0.0400(15) -0.0005(11) 0.0124(12) 0.0002(12)
C3 0.0486(16) 0.0436(15) 0.0416(14) -0.0007(12) 0.0139(12) -0.0004(13)
C4 0.0501(16) 0.0445(15) 0.0438(15) 0.0022(12) 0.0106(12) -0.0010(13)
C5 0.0533(17) 0.0432(15) 0.0457(15) 0.0017(12) 0.0108(12) 0.0003(13)
C6 0.0510(17) 0.0580(19) 0.0583(19) 0.0011(14) 0.0185(14) -0.0006(15)
C7 0.0487(17) 0.062(2) 0.0596(19) 0.0020(15) 0.0066(14) -0.0007(15)
C8 0.0565(18) 0.074(2) 0.0473(17) 0.0009(15) 0.0028(14) -0.0064(17)
C9 0.0594(18) 0.066(2) 0.0427(16) 0.0042(14) 0.0125(13) -0.0037(16)
C10 0.052(2) 0.102(3) 0.076(2) 0.005(2) 0.0077(17) 0.000(2)
C11 0.0450(15) 0.072(2) 0.0339(13) -0.0018(13) 0.0072(11) 0.0037(15)
C12 0.083(3) 0.081(3) 0.066(2) -0.0132(19) 0.0229(19) 0.009(2)
C13 0.088(3) 0.139(4) 0.072(3) -0.029(3) 0.024(2) 0.028(3)
C14 0.064(2) 0.199(6) 0.054(2) -0.009(3) 0.0225(19) 0.023(3)
C15 0.068(3) 0.164(5) 0.069(3) 0.009(3) 0.026(2) -0.022(3)
C16 0.071(2) 0.103(3) 0.058(2) -0.006(2) 0.0228(17) -0.012(2)
C17 0.0544(18) 0.0495(17) 0.0412(15) 0.0014(12) 0.0109(13) 0.0004(14)
C18 0.0574(18) 0.0487(17) 0.0404(15) -0.0002(12) 0.0104(13) 0.0024(14)
C19 0.0560(17) 0.0456(16) 0.0446(16) -0.0008(12) 0.0081(13) 0.0001(14)
C20 0.063(2) 0.086(3) 0.0382(15) 0.0004(15) 0.0106(13) -0.0018(18)
C21 0.063(2) 0.096(3) 0.0512(19) -0.0002(17) 0.0243(15) 0.0000(19)
C22 0.0549(18) 0.066(2) 0.0513(17) -0.0013(15) 0.0087(14) -0.0032(17)
C23 0.0583(19) 0.076(2) 0.0376(15) 0.0003(15) 0.0036(13) -0.0037(17)
C24 0.0599(19) 0.0612(19) 0.0416(15) -0.0007(13) 0.0132(13) 0.0001(15)
C25 0.054(2) 0.152(5) 0.092(3) -0.006(3) 0.021(2) -0.006(2)
O1 0.0645(14) 0.0814(16) 0.0373(11) -0.0008(10) 0.0152(9) 0.0026(12)
O2 0.0529(12) 0.0604(13) 0.0411(11) -0.0007(9) 0.0160(8) 0.0006(10)
O3 0.0541(15) 0.119(2) 0.0628(16) -0.0021(14) 0.0062(11) -0.0019(14)

loop_
_atom_type_symbol
_atom_type_description
_atom_type_scat_dispersion_real
_atom_type_scat_dispersion_imag
_atom_type_scat_source
C C 0.0181 0.0091 'International Tables Vol C Tables 4.2.6.8 and 6.1.1.4'
H H 0.0000 0.0000 'International Tables Vol C Tables 4.2.6.8 and 6.1.1.4'
O O 0.0492 0.0322 'International Tables Vol C Tables 4.2.6.8 and 6.1.1.4'

loop_
_geom_angle_atom_site_label_1
_geom_angle_atom_site_label_2
_geom_angle_atom_site_label_3
_geom_angle
O1 C1 C2 126.7(3)
O1 C1 O2 115.9(3)
O2 C1 C2 117.4(3)
C3 C2 C1 119.5(3)
C3 C2 C17 122.2(3)
C17 C2 C1 118.2(3)
C2 C3 C4 120.5(3)
C2 C3 C11 121.8(3)
C4 C3 C11 117.7(3)
C5 C4 C3 118.8(3)
C5 C4 C9 116.2(3)
C9 C4 C3 125.0(3)
C6 C5 C4 122.8(3)
O2 C5 C4 120.6(3)
O2 C5 C6 116.6(3)
C5 C6 H6 119.9
C7 C6 C5 120.1(3)
C7 C6 H6 119.9
C6 C7 C8 118.5(3)
C6 C7 C10 120.6(3)
C8 C7 C10 120.9(3)
C7 C8 H8 119.5
C9 C8 C7 121.0(3)
C9 C8 H8 119.5
C4 C9 H9 119.3
C8 C9 C4 121.3(3)
C8 C9 H9 119.3
C7 C10 H10A 109.5
C7 C10 H10B 109.5
C7 C10 H10C 109.5
H10A C10 H10B 109.5
H10A C10 H10C 109.5
H10B C10 H10C 109.5
C12 C11 C3 118.8(3)
C16 C11 C3 122.3(3)
C16 C11 C12 118.9(3)
C11 C12 H12 120.0
C13 C12 C11 120.0(4)
C13 C12 H12 120.0
C12 C13 H13 119.9
C12 C13 C14 120.1(4)
C14 C13 H13 119.9
C13 C14 H14 120.1
C15 C14 C13 119.8(4)
C15 C14 H14 120.1
C14 C15 H15 119.6
C14 C15 C16 120.7(5)
C16 C15 H15 119.6
C11 C16 C15 120.5(4)
C11 C16 H16 119.8
C15 C16 H16 119.8
C2 C17 H17 114.7
C18 C17 C2 130.5(3)
C18 C17 H17 114.7
C17 C18 H18 116.4
C17 C18 C19 127.2(3)
C19 C18 H18 116.4
C20 C19 C18 124.0(3)
C24 C19 C18 119.0(3)
C24 C19 C20 117.0(3)
C19 C20 H20 119.1
C21 C20 C19 121.9(3)
C21 C20 H20 119.1
C20 C21 H21 120.1
C22 C21 C20 119.9(3)
C22 C21 H21 120.1
C21 C22 C23 118.9(3)
O3 C22 C21 125.0(3)
O3 C22 C23 116.1(3)
C22 C23 H23 119.6
C24 C23 C22 120.7(3)
C24 C23 H23 119.6
C19 C24 H24 119.2
C23 C24 C19 121.5(3)
C23 C24 H24 119.2
H25A C25 H25B 109.5
H25A C25 H25C 109.5
H25B C25 H25C 109.5
O3 C25 H25A 109.5
O3 C25 H25B 109.5
O3 C25 H25C 109.5
C5 O2 C1 123.1(2)
C22 O3 C25 117.2(3)

loop_
_geom_bond_atom_site_label_1
_geom_bond_atom_site_label_2
_geom_bond_distance
C1 C2 1.483(4)
C1 O1 1.198(4)
C1 O2 1.379(4)
C2 C3 1.365(4)
C2 C17 1.450(4)
C3 C4 1.450(4)
C3 C11 1.492(4)
C4 C5 1.392(4)
C4 C9 1.405(4)
C5 C6 1.380(4)
C5 O2 1.372(4)
C6 H6 0.9300
C6 C7 1.371(5)
C7 C8 1.402(5)
C7 C10 1.508(4)
C8 H8 0.9300
C8 C9 1.370(5)
C9 H9 0.9300
C10 H10A 0.9600
C10 H10B 0.9600
C10 H10C 0.9600
C11 C12 1.403(5)
C11 C16 1.360(5)
C12 H12 0.9300
C12 C13 1.375(5)
C13 H13 0.9300
C13 C14 1.386(7)
C14 H14 0.9300
C14 C15 1.345(8)
C15 H15 0.9300
C15 C16 1.395(5)
C16 H16 0.9300
C17 H17 0.9300
C17 C18 1.323(4)
C18 H18 0.9300
C18 C19 1.457(4)
C19 C20 1.396(5)
C19 C24 1.394(4)
C20 H20 0.9300
C20 C21 1.392(5)
C21 H21 0.9300
C21 C22 1.381(5)
C22 C23 1.392(5)
C22 O3 1.362(4)
C23 H23 0.9300
C23 C24 1.377(5)
C24 H24 0.9300
C25 H25A 0.9600
C25 H25B 0.9600
C25 H25C 0.9600
C25 O3 1.430(5)

loop_
_geom_torsion_atom_site_label_1
_geom_torsion_atom_site_label_2
_geom_torsion_atom_site_label_3
_geom_torsion_atom_site_label_4
_geom_torsion
C1 C2 C3 C4 1.3(4)
C1 C2 C3 C11 -178.6(3)
C1 C2 C17 C18 -6.6(5)
C2 C1 O2 C5 -0.9(4)
C2 C3 C4 C5 -0.7(4)
C2 C3 C4 C9 177.7(3)
C2 C3 C11 C12 110.8(3)
C2 C3 C11 C16 -68.6(4)
C2 C17 C18 C19 -179.2(3)
C3 C2 C17 C18 175.4(3)
C3 C4 C5 C6 179.5(3)
C3 C4 C5 O2 -0.8(4)
C3 C4 C9 C8 -178.9(3)
C3 C11 C12 C13 179.2(3)
C3 C11 C16 C15 180.0(4)
C4 C3 C11 C12 -69.1(4)
C4 C3 C11 C16 111.6(3)
C4 C5 C6 C7 -1.0(5)
C4 C5 O2 C1 1.6(4)
C5 C4 C9 C8 -0.5(4)
C5 C6 C7 C8 0.6(5)
C5 C6 C7 C10 -179.9(3)
C6 C5 O2 C1 -178.7(3)
C6 C7 C8 C9 -0.1(5)
C7 C8 C9 C4 0.0(5)
C9 C4 C5 C6 1.0(4)
C9 C4 C5 O2 -179.3(3)
C10 C7 C8 C9 -179.6(3)
C11 C3 C4 C5 179.2(3)
C11 C3 C4 C9 -2.4(4)
C11 C12 C13 C14 1.6(6)
C12 C11 C16 C15 0.6(5)
C12 C13 C14 C15 -1.0(7)
C13 C14 C15 C16 0.1(7)
C14 C15 C16 C11 0.1(7)
C16 C11 C12 C13 -1.4(5)
C17 C2 C3 C4 179.2(2)
C17 C2 C3 C11 -0.6(4)
C17 C18 C19 C20 7.4(5)
C17 C18 C19 C24 -173.6(3)
C18 C19 C20 C21 -179.6(3)
C18 C19 C24 C23 179.1(3)
C19 C20 C21 C22 -0.1(5)
C20 C19 C24 C23 -1.8(5)
C20 C21 C22 C23 -0.9(5)
C20 C21 C22 O3 179.5(3)
C21 C22 C23 C24 0.5(5)
C21 C22 O3 C25 -2.2(5)
C22 C23 C24 C19 0.9(5)
C23 C22 O3 C25 178.2(3)
C24 C19 C20 C21 1.4(5)
O1 C1 C2 C3 178.4(3)
O1 C1 C2 C17 0.4(4)
O1 C1 O2 C5 -180.0(2)
O2 C1 C2 C3 -0.5(4)
O2 C1 C2 C17 -178.5(2)
O2 C5 C6 C7 179.2(3)
O3 C22 C23 C24 -179.9(3)
